data_1566374
loop_
_publ_author_name
'Koehne, Sydney'
'Mirmelli, Bailey'
'Mague, Joel T.'
'Donahue, James P.'

_publ_section_title
;
 Bis[1,2-bis(4-chlorophenyl)ethylene-1,2-dithiolato(1--)]nickel(II)
;
_journal_coeditor_code GG4008
_journal_issue 2
_journal_name_full IUCrData
_journal_page_first x220148
_journal_paper_doi 10.1107/S2414314622001481
_journal_volume 7
_journal_year 2022
_chemical_formula_iupac '[Ni (C14 H8 Cl2 S2)2]'
_chemical_formula_moiety 'C28 H16 Cl4 Ni S4'
_chemical_formula_sum 'C28 H16 Cl4 Ni S4'
_chemical_formula_weight 681.16
_chemical_name_common
;
Bis[1,2-bis(4-chlorophenyl)ethylene-1,2-dithiolato(1-)]nickel(II)
;
_chemical_name_systematic
;
Bis[1,2-bis(4-chlorophenyl)-2-sulfanylideneethane-1-thiolato]nickel(II)
;
_space_group_crystal_system triclinic
_space_group_IT_number 2
_space_group_name_Hall '-P 1'
_space_group_name_H-M_alt 'P -1'
_atom_sites_solution_hydrogens geom
_atom_sites_solution_primary dual
_atom_sites_solution_secondary difmap
_audit_creation_method SHELXL-2018/3
_cell_angle_alpha 107.486(2)
_cell_angle_beta 94.791(2)
_cell_angle_gamma 111.423(2)
_cell_formula_units_Z 2
_cell_length_a 9.5487(4)
_cell_length_b 11.4141(4)
_cell_length_c 15.0254(6)
_cell_measurement_reflns_used 9023
_cell_measurement_temperature 170(2)
_cell_measurement_theta_max 29.5347
_cell_measurement_theta_min 2.3476
_cell_volume 1419.16(10)
_computing_cell_refinement
;
<i>SAINT</i> (Bruker, 2020)
;
_computing_data_collection
;
<i>APEX3</i> (Bruker, 2020)
;
_computing_data_reduction
;
<i>SAINT</i> (Bruker, 2020)
;
_computing_molecular_graphics
;
<i>DIAMOND</i> (Brandenburg & Putz, 2012)
;
_computing_publication_material
;
<i>SHELXTL</i> (Sheldrick, 2008)
;
_computing_structure_refinement
;
<i>SHELXL2018/1</i> (Sheldrick, 2015<i>b</i>)
;
_computing_structure_solution
;
<i>SHELXT</i> (Sheldrick, 2015<i>a</i>)
;
_diffrn_ambient_temperature 170(2)
_diffrn_detector_area_resol_mean 7.3910
_diffrn_measured_fraction_theta_full 0.998
_diffrn_measured_fraction_theta_max 0.998
_diffrn_measurement_device 'Bruker D8 QUEST PHOTON 3 diffractometer'
_diffrn_measurement_device_type 'Bruker D8 QUEST PHOTON 3 diffractometer'
_diffrn_measurement_method '\f and \w scans'
_diffrn_radiation_monochromator graphite
_diffrn_radiation_type MoK\a
_diffrn_radiation_wavelength 0.71073
_diffrn_reflns_av_R_equivalents 0.0555
_diffrn_reflns_av_unetI/netI 0.0286
_diffrn_reflns_limit_h_max 13
_diffrn_reflns_limit_h_min -13
_diffrn_reflns_limit_k_max 15
_diffrn_reflns_limit_k_min -15
_diffrn_reflns_limit_l_max 20
_diffrn_reflns_limit_l_min -20
_diffrn_reflns_number 89629
_diffrn_reflns_theta_full 29.650
_diffrn_reflns_theta_max 29.660
_diffrn_reflns_theta_min 2.401
_diffrn_source 'fine-focus sealed tube'
_diffrn_source_current 30.0
_diffrn_source_power 1.50
_diffrn_source_voltage 50
_exptl_absorpt_coefficient_mu 1.373
_exptl_absorpt_correction_T_max 0.88
_exptl_absorpt_correction_T_min 0.76
_exptl_absorpt_correction_type numerical
_exptl_absorpt_process_details
;
(<i>SADABS</i>; Krause <i>et al.</i>, 2015)
;
_exptl_crystal_colour 'intense green'
_exptl_crystal_density_diffrn 1.594
_exptl_crystal_density_method 'not measured'
_exptl_crystal_description column
_exptl_crystal_F_000 688
_exptl_crystal_size_max 0.271
_exptl_crystal_size_mid 0.153
_exptl_crystal_size_min 0.095
_refine_diff_density_max 0.781
_refine_diff_density_min -0.454
_refine_ls_extinction_method none
_refine_ls_goodness_of_fit_ref 1.026
_refine_ls_hydrogen_treatment constr
_refine_ls_matrix_type full
_refine_ls_number_parameters 334
_refine_ls_number_reflns 8009
_refine_ls_number_restraints 0
_refine_ls_restrained_S_all 1.026
_refine_ls_R_factor_all 0.0625
_refine_ls_R_factor_gt 0.0404
_refine_ls_shift/su_max 0.001
_refine_ls_shift/su_mean 0.000
_refine_ls_structure_factor_coef Fsqd
_refine_ls_weighting_details 'w=1/[\s^2^(Fo^2^)+(0.0524P)^2^+1.0724P] where P=(Fo^2^+2Fc^2^)/3'
_refine_ls_weighting_scheme calc
_refine_ls_wR_factor_gt 0.0976
_refine_ls_wR_factor_ref 0.1120
_reflns_number_gt 5941
_reflns_number_total 8009
_reflns_threshold_expression 'I > 2\s(I)'
_cod_data_source_file gg4008sup1.cif
_cod_data_source_block I
_cod_database_code 1566374
_shelx_space_group_comment
;
The symmetry employed for this shelxl refinement is uniquely defined
by the following loop, which should always be used as a source of
symmetry information in preference to the above space-group names.
They are only intended as comments.
;
_shelx_estimated_absorpt_t_min 0.707
_shelx_estimated_absorpt_t_max 0.881

loop_
_space_group_symop_operation_xyz
'x, y, z'
'-x, -y, -z'

loop_
_atom_site_type_symbol
_atom_site_label
_atom_site_fract_x
_atom_site_fract_y
_atom_site_fract_z
_atom_site_U_iso_or_equiv
_atom_site_adp_type
_atom_site_calc_flag
_atom_site_occupancy
_atom_site_disorder_assembly
_atom_site_disorder_group
Ni Ni1 0.35173(3) 0.63386(3) 0.56629(2) 0.03136(9) Uani d 1 . .
Cl Cl1 1.01198(10) 0.89129(9) 1.11457(5) 0.0646(2) Uani d 1 . .
Cl Cl2 0.44766(10) 0.05522(7) 0.82193(5) 0.05315(18) Uani d 1 . .
Cl Cl3 -0.27660(10) 0.36001(13) 0.00470(6) 0.0866(3) Uani d 1 . .
Cl Cl4 0.00224(9) 1.14473(7) 0.34765(5) 0.05241(18) Uani d 1 . .
S S1 0.51018(7) 0.75530(5) 0.69986(4) 0.03387(13) Uani d 1 . .
S S2 0.35562(7) 0.45659(5) 0.58196(4) 0.03250(13) Uani d 1 . .
S S3 0.19444(7) 0.50969(5) 0.43335(4) 0.03449(13) Uani d 1 . .
S S4 0.32801(6) 0.80720(5) 0.55486(4) 0.03159(12) Uani d 1 . .
C C1 0.6573(3) 0.7049(2) 0.83698(16) 0.0316(4) Uani d 1 . .
C C2 0.6637(3) 0.8171(2) 0.91031(18) 0.0402(5) Uani d 1 . .
H H2 0.591392 0.854176 0.902039 0.048 Uiso calc 1 . .
C C3 0.7730(3) 0.8754(3) 0.99479(19) 0.0458(6) Uani d 1 . .
H H3 0.776586 0.952416 1.043937 0.055 Uiso calc 1 . .
C C4 0.8768(3) 0.8206(3) 1.00694(18) 0.0423(6) Uani d 1 . .
C C5 0.8749(3) 0.7106(3) 0.9358(2) 0.0460(6) Uani d 1 . .
H H5 0.947798 0.674405 0.944845 0.055 Uiso calc 1 . .
C C6 0.7664(3) 0.6533(3) 0.85115(18) 0.0392(5) Uani d 1 . .
H H6 0.765655 0.577825 0.801809 0.047 Uiso calc 1 . .
C C7 0.5440(3) 0.6456(2) 0.74536(16) 0.0307(4) Uani d 1 . .
C C8 0.4672(3) 0.5076(2) 0.69248(16) 0.0314(4) Uani d 1 . .
C C9 0.4672(2) 0.3986(2) 0.72654(16) 0.0296(4) Uani d 1 . .
C C10 0.4301(3) 0.3963(2) 0.81393(16) 0.0334(5) Uani d 1 . .
H H10 0.410317 0.468058 0.853727 0.040 Uiso calc 1 . .
C C11 0.4218(3) 0.2903(2) 0.84348(17) 0.0353(5) Uani d 1 . .
H H11 0.394413 0.288101 0.902488 0.042 Uiso calc 1 . .
C C12 0.4541(3) 0.1880(2) 0.78565(17) 0.0343(5) Uani d 1 . .
C C13 0.4911(3) 0.1876(2) 0.69874(17) 0.0349(5) Uani d 1 . .
H H13 0.512544 0.116288 0.659864 0.042 Uiso calc 1 . .
C C14 0.4966(3) 0.2923(2) 0.66892(17) 0.0325(5) Uani d 1 . .
H H14 0.520569 0.292032 0.608783 0.039 Uiso calc 1 . .
C C15 0.0353(3) 0.5525(2) 0.29789(17) 0.0330(5) Uani d 1 . .
C C16 -0.0885(3) 0.4265(3) 0.27169(19) 0.0409(5) Uani d 1 . .
H H16 -0.106881 0.381348 0.316152 0.049 Uiso calc 1 . .
C C17 -0.1839(3) 0.3672(3) 0.1819(2) 0.0527(7) Uani d 1 . .
H H17 -0.268122 0.281852 0.164421 0.063 Uiso calc 1 . .
C C18 -0.1553(3) 0.4339(3) 0.11759(19) 0.0512(7) Uani d 1 . .
C C19 -0.0334(3) 0.5563(3) 0.14068(19) 0.0475(6) Uani d 1 . .
H H19 -0.015078 0.600008 0.095417 0.057 Uiso calc 1 . .
C C20 0.0625(3) 0.6152(3) 0.23024(18) 0.0395(5) Uani d 1 . .
H H20 0.147957 0.699344 0.246213 0.047 Uiso calc 1 . .
C C21 0.1388(2) 0.6145(2) 0.39363(16) 0.0308(4) Uani d 1 . .
C C22 0.1954(2) 0.7506(2) 0.45073(16) 0.0304(4) Uani d 1 . .
C C23 0.1474(2) 0.8490(2) 0.42788(15) 0.0295(4) Uani d 1 . .
C C24 -0.0076(3) 0.8158(2) 0.39296(17) 0.0343(5) Uani d 1 . .
H H24 -0.082964 0.729787 0.385917 0.041 Uiso calc 1 . .
C C25 -0.0535(3) 0.9061(2) 0.36839(17) 0.0353(5) Uani d 1 . .
H H25 -0.159136 0.882127 0.344000 0.042 Uiso calc 1 . .
C C26 0.0569(3) 1.0315(2) 0.37998(17) 0.0349(5) Uani d 1 . .
C C27 0.2113(3) 1.0700(2) 0.41777(18) 0.0349(5) Uani d 1 . .
H H27 0.285423 1.157701 0.427417 0.042 Uiso calc 1 . .
C C28 0.2555(3) 0.9781(2) 0.44116(17) 0.0319(4) Uani d 1 . .
H H28 0.360993 1.003321 0.466667 0.038 Uiso calc 1 . .

loop_
_atom_site_aniso_label
_atom_site_aniso_U_11
_atom_site_aniso_U_22
_atom_site_aniso_U_33
_atom_site_aniso_U_12
_atom_site_aniso_U_13
_atom_site_aniso_U_23
Ni1 0.03557(16) 0.02817(15) 0.03695(16) 0.01568(12) 0.01086(12) 0.01650(12)
Cl1 0.0720(5) 0.0606(5) 0.0441(4) 0.0149(4) -0.0060(3) 0.0158(3)
Cl2 0.0827(5) 0.0370(3) 0.0519(4) 0.0335(3) 0.0112(3) 0.0221(3)
Cl3 0.0569(5) 0.1278(9) 0.0417(4) 0.0310(5) -0.0044(3) -0.0022(5)
Cl4 0.0681(4) 0.0482(4) 0.0639(4) 0.0402(3) 0.0187(3) 0.0293(3)
S1 0.0401(3) 0.0266(3) 0.0392(3) 0.0155(2) 0.0100(2) 0.0150(2)
S2 0.0382(3) 0.0270(3) 0.0364(3) 0.0152(2) 0.0095(2) 0.0143(2)
S3 0.0407(3) 0.0255(3) 0.0398(3) 0.0148(2) 0.0085(2) 0.0136(2)
S4 0.0346(3) 0.0263(3) 0.0358(3) 0.0140(2) 0.0065(2) 0.0121(2)
C1 0.0365(11) 0.0275(10) 0.0344(11) 0.0145(9) 0.0131(9) 0.0126(9)
C2 0.0494(14) 0.0340(12) 0.0426(13) 0.0231(11) 0.0139(11) 0.0126(10)
C3 0.0614(17) 0.0352(13) 0.0393(13) 0.0203(12) 0.0158(12) 0.0095(11)
C4 0.0470(14) 0.0411(13) 0.0370(12) 0.0132(11) 0.0078(11) 0.0183(11)
C5 0.0453(14) 0.0478(15) 0.0491(15) 0.0244(12) 0.0081(12) 0.0169(12)
C6 0.0429(13) 0.0389(13) 0.0388(12) 0.0226(11) 0.0115(10) 0.0100(10)
C7 0.0331(11) 0.0318(11) 0.0379(11) 0.0182(9) 0.0162(9) 0.0186(9)
C8 0.0366(11) 0.0325(11) 0.0360(11) 0.0201(9) 0.0160(9) 0.0171(9)
C9 0.0310(10) 0.0260(10) 0.0358(11) 0.0143(8) 0.0100(9) 0.0125(9)
C10 0.0403(12) 0.0303(11) 0.0365(11) 0.0199(10) 0.0137(9) 0.0131(9)
C11 0.0448(13) 0.0326(11) 0.0346(11) 0.0197(10) 0.0103(10) 0.0151(9)
C12 0.0384(12) 0.0292(11) 0.0386(12) 0.0163(9) 0.0027(9) 0.0149(9)
C13 0.0378(12) 0.0283(11) 0.0408(12) 0.0180(9) 0.0081(10) 0.0099(9)
C14 0.0341(11) 0.0297(11) 0.0369(11) 0.0159(9) 0.0122(9) 0.0117(9)
C15 0.0331(11) 0.0297(11) 0.0371(12) 0.0164(9) 0.0089(9) 0.0082(9)
C16 0.0363(12) 0.0365(12) 0.0449(14) 0.0140(10) 0.0136(10) 0.0079(11)
C17 0.0325(13) 0.0517(16) 0.0531(16) 0.0120(12) 0.0110(12) -0.0032(13)
C18 0.0410(14) 0.0702(19) 0.0369(13) 0.0308(14) 0.0056(11) 0.0028(13)
C19 0.0536(16) 0.0589(17) 0.0385(13) 0.0344(14) 0.0107(12) 0.0145(12)
C20 0.0444(13) 0.0385(13) 0.0404(13) 0.0219(11) 0.0105(10) 0.0139(10)
C21 0.0303(10) 0.0281(10) 0.0397(12) 0.0141(9) 0.0116(9) 0.0161(9)
C22 0.0286(10) 0.0309(11) 0.0385(11) 0.0149(9) 0.0119(9) 0.0170(9)
C23 0.0318(11) 0.0277(10) 0.0327(11) 0.0142(9) 0.0107(9) 0.0121(9)
C24 0.0307(11) 0.0293(11) 0.0458(13) 0.0127(9) 0.0127(10) 0.0157(10)
C25 0.0307(11) 0.0374(12) 0.0408(12) 0.0177(9) 0.0073(9) 0.0132(10)
C26 0.0466(13) 0.0349(12) 0.0363(12) 0.0270(10) 0.0141(10) 0.0161(10)
C27 0.0372(12) 0.0255(10) 0.0453(13) 0.0128(9) 0.0168(10) 0.0152(9)
C28 0.0301(10) 0.0278(10) 0.0393(12) 0.0131(9) 0.0106(9) 0.0117(9)

loop_
_atom_type_symbol
_atom_type_description
_atom_type_scat_dispersion_real
_atom_type_scat_dispersion_imag
_atom_type_scat_source
C C 0.0033 0.0016 'International Tables Vol C Tables 4.2.6.8 and 6.1.1.4'
H H 0.0000 0.0000 'International Tables Vol C Tables 4.2.6.8 and 6.1.1.4'
Cl Cl 0.1484 0.1585 'International Tables Vol C Tables 4.2.6.8 and 6.1.1.4'
S S 0.1246 0.1234 'International Tables Vol C Tables 4.2.6.8 and 6.1.1.4'
Ni Ni 0.3393 1.1124 'International Tables Vol C Tables 4.2.6.8 and 6.1.1.4'

loop_
_geom_angle_atom_site_label_1
_geom_angle_atom_site_label_2
_geom_angle_atom_site_label_3
_geom_angle_site_symmetry_1
_geom_angle_site_symmetry_3
_geom_angle
_geom_angle_publ_flag
S2 Ni1 S3 . . 87.80(2) ?
S2 Ni1 S4 . . 174.64(3) ?
S3 Ni1 S4 . . 91.24(2) ?
S2 Ni1 S1 . . 91.15(2) ?
S3 Ni1 S1 . . 178.94(2) ?
S4 Ni1 S1 . . 89.82(2) ?
C7 S1 Ni1 . . 105.72(8) ?
C8 S2 Ni1 . . 105.67(8) ?
C21 S3 Ni1 . . 105.66(8) ?
C22 S4 Ni1 . . 105.76(8) ?
C2 C1 C6 . . 117.9(2) ?
C2 C1 C7 . . 121.3(2) ?
C6 C1 C7 . . 120.7(2) ?
C3 C2 C1 . . 121.3(2) ?
C3 C2 H2 . . 119.3 ?
C1 C2 H2 . . 119.3 ?
C4 C3 C2 . . 119.2(2) ?
C4 C3 H3 . . 120.4 ?
C2 C3 H3 . . 120.4 ?
C5 C4 C3 . . 121.1(2) ?
C5 C4 Cl1 . . 119.5(2) ?
C3 C4 Cl1 . . 119.4(2) ?
C4 C5 C6 . . 119.6(2) ?
C4 C5 H5 . . 120.2 ?
C6 C5 H5 . . 120.2 ?
C5 C6 C1 . . 120.9(2) ?
C5 C6 H6 . . 119.6 ?
C1 C6 H6 . . 119.6 ?
C8 C7 C1 . . 124.84(19) ?
C8 C7 S1 . . 118.29(17) ?
C1 C7 S1 . . 116.84(16) ?
C7 C8 C9 . . 125.3(2) ?
C7 C8 S2 . . 118.86(16) ?
C9 C8 S2 . . 115.76(17) ?
C10 C9 C14 . . 118.9(2) ?
C10 C9 C8 . . 120.74(19) ?
C14 C9 C8 . . 120.3(2) ?
C11 C10 C9 . . 120.8(2) ?
C11 C10 H10 . . 119.6 ?
C9 C10 H10 . . 119.6 ?
C12 C11 C10 . . 118.9(2) ?
C12 C11 H11 . . 120.5 ?
C10 C11 H11 . . 120.5 ?
C13 C12 C11 . . 121.6(2) ?
C13 C12 Cl2 . . 118.56(18) ?
C11 C12 Cl2 . . 119.87(18) ?
C12 C13 C14 . . 119.3(2) ?
C12 C13 H13 . . 120.4 ?
C14 C13 H13 . . 120.4 ?
C13 C14 C9 . . 120.6(2) ?
C13 C14 H14 . . 119.7 ?
C9 C14 H14 . . 119.7 ?
C20 C15 C16 . . 118.6(2) ?
C20 C15 C21 . . 121.0(2) ?
C16 C15 C21 . . 120.4(2) ?
C17 C16 C15 . . 120.6(3) ?
C17 C16 H16 . . 119.7 ?
C15 C16 H16 . . 119.7 ?
C16 C17 C18 . . 119.1(3) ?
C16 C17 H17 . . 120.5 ?
C18 C17 H17 . . 120.5 ?
C19 C18 C17 . . 121.6(3) ?
C19 C18 Cl3 . . 119.3(2) ?
C17 C18 Cl3 . . 119.1(2) ?
C18 C19 C20 . . 119.3(3) ?
C18 C19 H19 . . 120.3 ?
C20 C19 H19 . . 120.3 ?
C19 C20 C15 . . 120.8(3) ?
C19 C20 H20 . . 119.6 ?
C15 C20 H20 . . 119.6 ?
C22 C21 C15 . . 124.79(19) ?
C22 C21 S3 . . 119.14(17) ?
C15 C21 S3 . . 116.05(16) ?
C21 C22 C23 . . 124.3(2) ?
C21 C22 S4 . . 118.07(16) ?
C23 C22 S4 . . 117.60(17) ?
C24 C23 C28 . . 118.3(2) ?
C24 C23 C22 . . 120.7(2) ?
C28 C23 C22 . . 120.95(19) ?
C25 C24 C23 . . 121.3(2) ?
C25 C24 H24 . . 119.4 ?
C23 C24 H24 . . 119.4 ?
C26 C25 C24 . . 118.9(2) ?
C26 C25 H25 . . 120.6 ?
C24 C25 H25 . . 120.6 ?
C25 C26 C27 . . 121.5(2) ?
C25 C26 Cl4 . . 119.58(18) ?
C27 C26 Cl4 . . 118.88(18) ?
C28 C27 C26 . . 118.8(2) ?
C28 C27 H27 . . 120.6 ?
C26 C27 H27 . . 120.6 ?
C27 C28 C23 . . 121.1(2) ?
C27 C28 H28 . . 119.4 ?
C23 C28 H28 . . 119.4 ?

loop_
_geom_bond_atom_site_label_1
_geom_bond_atom_site_label_2
_geom_bond_site_symmetry_2
_geom_bond_distance
_geom_bond_publ_flag
Ni1 S2 . 2.1192(6) ?
Ni1 S3 . 2.1207(7) ?
Ni1 S4 . 2.1261(6) ?
Ni1 S1 . 2.1277(7) ?
Cl1 C4 . 1.743(3) ?
Cl2 C12 . 1.741(2) ?
Cl3 C18 . 1.740(3) ?
Cl4 C26 . 1.733(2) ?
S1 C7 . 1.706(2) ?
S2 C8 . 1.704(2) ?
S3 C21 . 1.706(2) ?
S4 C22 . 1.713(2) ?
C1 C2 . 1.393(3) ?
C1 C6 . 1.402(3) ?
C1 C7 . 1.477(3) ?
C2 C3 . 1.381(4) ?
C2 H2 . 0.9500 ?
C3 C4 . 1.378(4) ?
C3 H3 . 0.9500 ?
C4 C5 . 1.376(4) ?
C5 C6 . 1.379(4) ?
C5 H5 . 0.9500 ?
C6 H6 . 0.9500 ?
C7 C8 . 1.399(3) ?
C8 C9 . 1.480(3) ?
C9 C10 . 1.394(3) ?
C9 C14 . 1.400(3) ?
C10 C11 . 1.387(3) ?
C10 H10 . 0.9500 ?
C11 C12 . 1.383(3) ?
C11 H11 . 0.9500 ?
C12 C13 . 1.380(3) ?
C13 C14 . 1.382(3) ?
C13 H13 . 0.9500 ?
C14 H14 . 0.9500 ?
C15 C20 . 1.400(3) ?
C15 C16 . 1.400(3) ?
C15 C21 . 1.479(3) ?
C16 C17 . 1.380(4) ?
C16 H16 . 0.9500 ?
C17 C18 . 1.387(5) ?
C17 H17 . 0.9500 ?
C18 C19 . 1.371(4) ?
C19 C20 . 1.379(4) ?
C19 H19 . 0.9500 ?
C20 H20 . 0.9500 ?
C21 C22 . 1.397(3) ?
C22 C23 . 1.473(3) ?
C23 C24 . 1.397(3) ?
C23 C28 . 1.398(3) ?
C24 C25 . 1.386(3) ?
C24 H24 . 0.9500 ?
C25 C26 . 1.381(3) ?
C25 H25 . 0.9500 ?
C26 C27 . 1.388(3) ?
C27 C28 . 1.386(3) ?
C27 H27 . 0.9500 ?
C28 H28 . 0.9500 ?

loop_
_geom_torsion_atom_site_label_1
_geom_torsion_atom_site_label_2
_geom_torsion_atom_site_label_3
_geom_torsion_atom_site_label_4
_geom_torsion_site_symmetry_1
_geom_torsion_site_symmetry_2
_geom_torsion_site_symmetry_3
_geom_torsion_site_symmetry_4
_geom_torsion
_geom_torsion_publ_flag
C6 C1 C2 C3 . . . . -0.5(4) ?
C7 C1 C2 C3 . . . . -177.8(2) ?
C1 C2 C3 C4 . . . . -0.6(4) ?
C2 C3 C4 C5 . . . . 1.2(4) ?
C2 C3 C4 Cl1 . . . . -178.4(2) ?
C3 C4 C5 C6 . . . . -0.6(4) ?
Cl1 C4 C5 C6 . . . . 179.0(2) ?
C4 C5 C6 C1 . . . . -0.5(4) ?
C2 C1 C6 C5 . . . . 1.1(4) ?
C7 C1 C6 C5 . . . . 178.4(2) ?
C2 C1 C7 C8 . . . . -142.3(2) ?
C6 C1 C7 C8 . . . . 40.5(3) ?
C2 C1 C7 S1 . . . . 39.8(3) ?
C6 C1 C7 S1 . . . . -137.4(2) ?
Ni1 S1 C7 C8 . . . . -0.78(19) ?
Ni1 S1 C7 C1 . . . . 177.20(14) ?
C1 C7 C8 C9 . . . . 10.5(3) ?
S1 C7 C8 C9 . . . . -171.64(17) ?
C1 C7 C8 S2 . . . . -172.99(17) ?
S1 C7 C8 S2 . . . . 4.8(3) ?
Ni1 S2 C8 C7 . . . . -6.26(19) ?
Ni1 S2 C8 C9 . . . . 170.53(14) ?
C7 C8 C9 C10 . . . . 51.3(3) ?
S2 C8 C9 C10 . . . . -125.3(2) ?
C7 C8 C9 C14 . . . . -132.1(2) ?
S2 C8 C9 C14 . . . . 51.3(3) ?
C14 C9 C10 C11 . . . . -0.2(3) ?
C8 C9 C10 C11 . . . . 176.4(2) ?
C9 C10 C11 C12 . . . . 1.3(4) ?
C10 C11 C12 C13 . . . . -1.3(4) ?
C10 C11 C12 Cl2 . . . . 178.92(18) ?
C11 C12 C13 C14 . . . . 0.2(4) ?
Cl2 C12 C13 C14 . . . . 179.98(18) ?
C12 C13 C14 C9 . . . . 0.9(3) ?
C10 C9 C14 C13 . . . . -0.9(3) ?
C8 C9 C14 C13 . . . . -177.6(2) ?
C20 C15 C16 C17 . . . . -1.7(4) ?
C21 C15 C16 C17 . . . . -179.0(2) ?
C15 C16 C17 C18 . . . . 0.3(4) ?
C16 C17 C18 C19 . . . . 0.9(4) ?
C16 C17 C18 Cl3 . . . . -179.4(2) ?
C17 C18 C19 C20 . . . . -0.6(4) ?
Cl3 C18 C19 C20 . . . . 179.73(19) ?
C18 C19 C20 C15 . . . . -0.9(4) ?
C16 C15 C20 C19 . . . . 2.0(3) ?
C21 C15 C20 C19 . . . . 179.3(2) ?
C20 C15 C21 C22 . . . . 44.4(3) ?
C16 C15 C21 C22 . . . . -138.4(2) ?
C20 C15 C21 S3 . . . . -133.8(2) ?
C16 C15 C21 S3 . . . . 43.5(3) ?
Ni1 S3 C21 C22 . . . . -2.11(19) ?
Ni1 S3 C21 C15 . . . . 176.18(15) ?
C15 C21 C22 C23 . . . . 6.6(3) ?
S3 C21 C22 C23 . . . . -175.30(17) ?
C15 C21 C22 S4 . . . . -174.10(17) ?
S3 C21 C22 S4 . . . . 4.0(3) ?
Ni1 S4 C22 C21 . . . . -3.77(19) ?
Ni1 S4 C22 C23 . . . . 175.60(14) ?
C21 C22 C23 C24 . . . . 42.9(3) ?
S4 C22 C23 C24 . . . . -136.43(19) ?
C21 C22 C23 C28 . . . . -137.6(2) ?
S4 C22 C23 C28 . . . . 43.1(3) ?
C28 C23 C24 C25 . . . . 2.5(3) ?
C22 C23 C24 C25 . . . . -178.0(2) ?
C23 C24 C25 C26 . . . . -0.7(4) ?
C24 C25 C26 C27 . . . . -1.7(4) ?
C24 C25 C26 Cl4 . . . . 178.84(18) ?
C25 C26 C27 C28 . . . . 2.2(4) ?
Cl4 C26 C27 C28 . . . . -178.26(18) ?
C26 C27 C28 C23 . . . . -0.4(3) ?
C24 C23 C28 C27 . . . . -1.9(3) ?
C22 C23 C28 C27 . . . . 178.5(2) ?

_cod_database_fobs_code 1566374
